data_4517407
loop_
_publ_author_name
'Chiou, Wen-Hua'
'Hsu, Kuo-Hsun'
'Huang, Wen-Wei'

_publ_section_title
;
 Rh-Catalyzed Hydroformylation-Initiated Bicyclization: Construction of
 Azabicyclic Systems.
;
_journal_issue 7
_journal_name_full 'ACS omega'
_journal_page_first 3717
_journal_page_last 3724
_journal_paper_doi 10.1021/acsomega.9b04400
_journal_volume 5
_journal_year 2020
_chemical_absolute_configuration unk
_chemical_formula_sum 'C17 H23 N3 O3 S'
_chemical_formula_weight 349.44
_space_group_crystal_system triclinic
_space_group_IT_number 1
_space_group_name_Hall 'P 1'
_space_group_name_H-M_alt 'P 1'
_atom_sites_solution_hydrogens mixed
_audit_creation_method SHELXL-2018/3
_cell_angle_alpha 81.685(6)
_cell_angle_beta 63.540(5)
_cell_angle_gamma 72.764(5)
_cell_formula_units_Z 1
_cell_length_a 7.9413(13)
_cell_length_b 7.9555(13)
_cell_length_c 8.0755(13)
_cell_measurement_reflns_used 2570
_cell_measurement_temperature 150(2)
_cell_measurement_theta_max 26.425
_cell_measurement_theta_min 4.607
_cell_volume 436.18(12)
_computing_cell_refinement 'SAINT V7.34A (Bruker AXS, 2006)'
_computing_data_collection 'APEX2 (Bruker AXS, 2010)'
_computing_data_reduction 'SAINT V7.34A (Bruker AXS, 2006)'
_computing_molecular_graphics 'Bruker SHELXTL'
_computing_publication_material 'Bruker SHELXTL'
_computing_structure_refinement 'SHELXL-2014/7 (Sheldrick, 2014)'
_computing_structure_solution 'SHELXL-2014/7 (Sheldrick, 2014)'
_diffrn_ambient_temperature 150(2)
_diffrn_measured_fraction_theta_full 0.953
_diffrn_measured_fraction_theta_max 0.954
_diffrn_measurement_device_type 'Bruker APEX-II CCD'
_diffrn_measurement_method '\f and \w scans'
_diffrn_radiation_probe x-ray
_diffrn_radiation_type MoK\a
_diffrn_radiation_wavelength 0.71073
_diffrn_reflns_av_R_equivalents 0.0348
_diffrn_reflns_av_unetI/netI 0.0580
_diffrn_reflns_Laue_measured_fraction_full 0.953
_diffrn_reflns_Laue_measured_fraction_max 0.954
_diffrn_reflns_limit_h_max 8
_diffrn_reflns_limit_h_min -9
_diffrn_reflns_limit_k_max 9
_diffrn_reflns_limit_k_min -9
_diffrn_reflns_limit_l_max 9
_diffrn_reflns_limit_l_min -9
_diffrn_reflns_number 3835
_diffrn_reflns_point_group_measured_fraction_full 0.751
_diffrn_reflns_point_group_measured_fraction_max 0.750
_diffrn_reflns_theta_full 25.242
_diffrn_reflns_theta_max 26.000
_diffrn_reflns_theta_min 4.608
_exptl_absorpt_coefficient_mu 0.206
_exptl_absorpt_correction_T_max 0.9281
_exptl_absorpt_correction_T_min 0.7046
_exptl_absorpt_correction_type multi-scan
_exptl_absorpt_process_details 'SADABS V2012/1 (Bruker AXS Inc.)'
_exptl_crystal_density_diffrn 1.330
_exptl_crystal_description block
_exptl_crystal_F_000 186
_exptl_crystal_size_max 0.500
_exptl_crystal_size_mid 0.390
_exptl_crystal_size_min 0.250
_refine_diff_density_max 0.507
_refine_diff_density_min -0.292
_refine_diff_density_rms 0.060
_refine_ls_abs_structure_details
;
 Flack x determined using 723 quotients [(I+)-(I-)]/[(I+)+(I-)]
 (Parsons, Flack and Wagner, Acta Cryst. B69 (2013) 249-259).
;
_refine_ls_abs_structure_Flack 0.10(6)
_refine_ls_extinction_method none
_refine_ls_goodness_of_fit_ref 0.946
_refine_ls_hydrogen_treatment mixed
_refine_ls_matrix_type full
_refine_ls_number_parameters 221
_refine_ls_number_reflns 2574
_refine_ls_number_restraints 3
_refine_ls_restrained_S_all 0.946
_refine_ls_R_factor_all 0.0740
_refine_ls_R_factor_gt 0.0560
_refine_ls_shift/su_max 0.000
_refine_ls_shift/su_mean 0.000
_refine_ls_structure_factor_coef Fsqd
_refine_ls_weighting_details 'w=1/[\s^2^(Fo^2^)+(0.0077P)^2^+0.9013P] where P=(Fo^2^+2Fc^2^)/3'
_refine_ls_weighting_scheme calc
_refine_ls_wR_factor_gt 0.1170
_refine_ls_wR_factor_ref 0.1313
_reflns_Friedel_coverage 0.571
_reflns_Friedel_fraction_full 0.550
_reflns_Friedel_fraction_max 0.545
_reflns_number_gt 2190
_reflns_number_total 2574
_reflns_threshold_expression 'I > 2\s(I)'
_cod_data_source_file ao9b04400_si_002.cif
_cod_data_source_block wei1181p
_cod_depositor_comments 'Adding full bibliography for 4517407.cif.'
_cod_database_code 4517407
_shelx_shelxl_version_number 2018/3
_shelx_space_group_comment
;
The symmetry employed for this shelxl refinement is uniquely defined
by the following loop, which should always be used as a source of
symmetry information in preference to the above space-group names.
They are only intended as comments.
;
_shelx_estimated_absorpt_t_min 0.904
_shelx_estimated_absorpt_t_max 0.950

loop_
_space_group_symop_operation_xyz
'x, y, z'

loop_
_atom_site_label
_atom_site_type_symbol
_atom_site_fract_x
_atom_site_fract_y
_atom_site_fract_z
_atom_site_U_iso_or_equiv
_atom_site_adp_type
_atom_site_occupancy
_atom_site_site_symmetry_order
_atom_site_calc_flag
_atom_site_refinement_flags_posn
_atom_site_refinement_flags_adp
_atom_site_refinement_flags_occupancy
_atom_site_disorder_assembly
_atom_site_disorder_group
S S 0.95047(18) 0.71463(16) 1.05223(18) 0.0400(4) Uani 1 1 d . . . . .
O1 O 1.1277(6) 0.6042(5) 1.0565(6) 0.0428(11) Uani 1 1 d . . . . .
O2 O 0.8404(8) 0.8626(6) 1.1728(6) 0.0509(12) Uani 1 1 d . . . . .
O3 O 0.2356(6) 1.4649(5) 0.6410(6) 0.0397(10) Uani 1 1 d . . . . .
N1 N 1.0179(7) 0.7884(6) 0.8384(7) 0.0343(11) Uani 1 1 d . . . . .
H1A H 1.081(10) 0.707(9) 0.763(9) 0.041(19) Uiso 1 1 d . . . . .
N2 N 0.8584(7) 0.9007(6) 0.8067(7) 0.0338(11) Uani 1 1 d . . . . .
N3 N 0.5298(7) 1.3824(6) 0.6504(7) 0.0332(11) Uani 1 1 d . . . . .
C1 C 0.7946(8) 0.5820(7) 1.0894(8) 0.0282(12) Uani 1 1 d . . . . .
C2 C 0.8708(8) 0.4015(7) 1.0736(8) 0.0294(12) Uani 1 1 d . . . . .
H2C H 1.005050 0.349784 1.043524 0.035 Uiso 1 1 calc R U . . .
C3 C 0.7460(9) 0.2969(7) 1.1029(8) 0.0351(13) Uani 1 1 d . . . . .
H3A H 0.796068 0.172643 1.093702 0.042 Uiso 1 1 calc R U . . .
C4 C 0.5493(9) 0.3717(7) 1.1454(8) 0.0309(12) Uani 1 1 d . . . . .
C5 C 0.4804(9) 0.5528(8) 1.1586(8) 0.0375(14) Uani 1 1 d . . . . .
H5A H 0.346506 0.605338 1.187661 0.045 Uiso 1 1 calc R U . . .
C6 C 0.6000(9) 0.6599(7) 1.1308(9) 0.0365(14) Uani 1 1 d . . . . .
H6A H 0.549733 0.784097 1.139921 0.044 Uiso 1 1 calc R U . . .
C7 C 0.4154(9) 0.2572(8) 1.1765(9) 0.0383(14) Uani 1 1 d . . . . .
H7A H 0.489681 0.133271 1.161440 0.057 Uiso 1 1 calc R U . . .
H7B H 0.310288 0.274660 1.301932 0.057 Uiso 1 1 calc R U . . .
H7C H 0.359474 0.289442 1.086278 0.057 Uiso 1 1 calc R U . . .
C8 C 0.8944(9) 0.9431(7) 0.6373(8) 0.0328(13) Uani 1 1 d . . . . .
C9 C 0.7246(9) 1.0712(7) 0.6061(9) 0.0352(13) Uani 1 1 d . . . . .
H9A H 0.758110 1.074569 0.470901 0.042 Uiso 1 1 calc R U . . .
C10 C 0.5330(9) 1.0241(8) 0.7099(10) 0.0438(16) Uani 1 1 d . . . . .
H10A H 0.494334 1.024849 0.844589 0.053 Uiso 1 1 calc R U . . .
H10B H 0.547655 0.903938 0.676632 0.053 Uiso 1 1 calc R U . . .
C11 C 0.3733(9) 1.1557(7) 0.6635(9) 0.0376(14) Uani 1 1 d . . . . .
H11A H 0.386686 1.123080 0.543617 0.045 Uiso 1 1 calc R U . . .
H11B H 0.244653 1.144060 0.759028 0.045 Uiso 1 1 calc R U . . .
C12 C 0.3761(8) 1.3475(7) 0.6515(8) 0.0327(13) Uani 1 1 d . . . . .
C13 C 0.5515(9) 1.5615(7) 0.6238(9) 0.0384(14) Uani 1 1 d . . . . .
H13A H 0.454202 1.634766 0.732143 0.046 Uiso 1 1 calc R U . . .
H13B H 0.535955 1.617082 0.511789 0.046 Uiso 1 1 calc R U . . .
C14 C 0.7588(10) 1.5388(8) 0.6018(10) 0.0405(14) Uani 1 1 d . . . . .
H14A H 0.756894 1.568450 0.717677 0.049 Uiso 1 1 calc R U . . .
H14B H 0.825655 1.614915 0.500288 0.049 Uiso 1 1 calc R U . . .
C15 C 0.8608(9) 1.3436(8) 0.5565(9) 0.0398(15) Uani 1 1 d . . . . .
H15A H 0.915665 1.323843 0.422119 0.048 Uiso 1 1 calc R U . . .
H15B H 0.966879 1.300931 0.597471 0.048 Uiso 1 1 calc R U . . .
C16 C 0.7027(8) 1.2542(7) 0.6619(9) 0.0328(13) Uani 1 1 d . . . . .
H16A H 0.681377 1.246504 0.794208 0.039 Uiso 1 1 calc R U . . .
C17 C 1.0827(10) 0.8828(9) 0.4722(10) 0.0485(17) Uani 1 1 d . . . . .
H17A H 1.069003 0.935854 0.360011 0.073 Uiso 1 1 calc R U . . .
H17B H 1.185198 0.918777 0.483059 0.073 Uiso 1 1 calc R U . . .
H17C H 1.117670 0.754324 0.465011 0.073 Uiso 1 1 calc R U . . .

loop_
_atom_site_aniso_label
_atom_site_aniso_U_11
_atom_site_aniso_U_22
_atom_site_aniso_U_33
_atom_site_aniso_U_23
_atom_site_aniso_U_13
_atom_site_aniso_U_12
S 0.0463(10) 0.0311(8) 0.0569(10) 0.0028(7) -0.0358(8) -0.0096(7)
O1 0.047(3) 0.035(2) 0.068(3) 0.012(2) -0.044(3) -0.016(2)
O2 0.077(4) 0.035(2) 0.057(3) -0.002(2) -0.042(3) -0.015(2)
O3 0.033(2) 0.030(2) 0.060(3) 0.0023(18) -0.027(2) -0.0011(17)
N1 0.026(3) 0.027(2) 0.052(3) -0.001(2) -0.023(2) 0.000(2)
N2 0.035(3) 0.020(2) 0.053(3) 0.000(2) -0.027(2) -0.0031(19)
N3 0.033(3) 0.020(2) 0.052(3) 0.002(2) -0.025(2) -0.0048(19)
C1 0.031(3) 0.022(3) 0.037(3) 0.004(2) -0.020(3) -0.006(2)
C2 0.027(3) 0.028(3) 0.033(3) 0.004(2) -0.017(2) -0.004(2)
C3 0.040(4) 0.023(3) 0.042(3) -0.002(2) -0.020(3) -0.002(2)
C4 0.034(3) 0.032(3) 0.032(3) 0.001(2) -0.017(3) -0.012(2)
C5 0.027(3) 0.040(3) 0.045(4) -0.011(3) -0.017(3) 0.001(2)
C6 0.041(4) 0.024(3) 0.050(4) -0.005(3) -0.027(3) -0.001(2)
C7 0.037(4) 0.038(3) 0.040(3) 0.005(3) -0.016(3) -0.013(3)
C8 0.032(3) 0.025(3) 0.045(3) -0.003(2) -0.020(3) -0.007(2)
C9 0.042(4) 0.021(3) 0.050(3) 0.001(3) -0.029(3) -0.003(2)
C10 0.042(4) 0.026(3) 0.074(5) -0.001(3) -0.035(3) -0.006(3)
C11 0.033(3) 0.029(3) 0.058(4) -0.002(3) -0.026(3) -0.006(2)
C12 0.036(3) 0.026(3) 0.037(3) -0.001(2) -0.019(3) -0.004(2)
C13 0.036(3) 0.026(3) 0.056(4) 0.006(3) -0.025(3) -0.008(2)
C14 0.039(3) 0.032(3) 0.055(4) 0.003(3) -0.023(3) -0.012(3)
C15 0.034(3) 0.034(3) 0.053(4) 0.001(3) -0.020(3) -0.010(3)
C16 0.028(3) 0.027(3) 0.049(3) 0.003(2) -0.022(3) -0.007(2)
C17 0.041(4) 0.040(4) 0.056(4) -0.005(3) -0.023(3) 0.006(3)

loop_
_atom_type_symbol
_atom_type_description
_atom_type_scat_dispersion_real
_atom_type_scat_dispersion_imag
_atom_type_scat_source
C C 0.0033 0.0016 'International Tables Vol C Tables 4.2.6.8 and 6.1.1.4'
H H 0.0000 0.0000 'International Tables Vol C Tables 4.2.6.8 and 6.1.1.4'
N N 0.0061 0.0033 'International Tables Vol C Tables 4.2.6.8 and 6.1.1.4'
O O 0.0106 0.0060 'International Tables Vol C Tables 4.2.6.8 and 6.1.1.4'
S S 0.1246 0.1234 'International Tables Vol C Tables 4.2.6.8 and 6.1.1.4'

loop_
_geom_angle_atom_site_label_1
_geom_angle_atom_site_label_2
_geom_angle_atom_site_label_3
_geom_angle
_geom_angle_site_symmetry_1
_geom_angle_site_symmetry_3
_geom_angle_publ_flag
O1 S O2 120.1(3) . . ?
O1 S N1 104.0(3) . . ?
O2 S N1 108.1(3) . . ?
O1 S C1 108.4(3) . . ?
O2 S C1 108.0(3) . . ?
N1 S C1 107.6(3) . . ?
N2 N1 S 112.2(4) . . ?
N2 N1 H1A 112(5) . . ?
S N1 H1A 112(5) . . ?
C8 N2 N1 115.7(5) . . ?
C12 N3 C13 121.5(5) . . ?
C12 N3 C16 127.2(4) . . ?
C13 N3 C16 111.2(5) . . ?
C6 C1 C2 121.5(5) . . ?
C6 C1 S 119.6(4) . . ?
C2 C1 S 118.9(4) . . ?
C1 C2 C3 118.5(5) . . ?
C1 C2 H2C 120.7 . . ?
C3 C2 H2C 120.7 . . ?
C4 C3 C2 121.1(5) . . ?
C4 C3 H3A 119.4 . . ?
C2 C3 H3A 119.4 . . ?
C5 C4 C3 118.2(5) . . ?
C5 C4 C7 121.1(5) . . ?
C3 C4 C7 120.7(5) . . ?
C4 C5 C6 122.1(5) . . ?
C4 C5 H5A 118.9 . . ?
C6 C5 H5A 118.9 . . ?
C1 C6 C5 118.5(5) . . ?
C1 C6 H6A 120.7 . . ?
C5 C6 H6A 120.7 . . ?
C4 C7 H7A 109.5 . . ?
C4 C7 H7B 109.5 . . ?
H7A C7 H7B 109.5 . . ?
C4 C7 H7C 109.5 . . ?
H7A C7 H7C 109.5 . . ?
H7B C7 H7C 109.5 . . ?
N2 C8 C17 126.9(6) . . ?
N2 C8 C9 115.1(5) . . ?
C17 C8 C9 118.0(5) . . ?
C10 C9 C16 109.3(5) . . ?
C10 C9 C8 114.5(5) . . ?
C16 C9 C8 108.3(4) . . ?
C10 C9 H9A 108.2 . . ?
C16 C9 H9A 108.2 . . ?
C8 C9 H9A 108.2 . . ?
C9 C10 C11 110.7(5) . . ?
C9 C10 H10A 109.5 . . ?
C11 C10 H10A 109.5 . . ?
C9 C10 H10B 109.5 . . ?
C11 C10 H10B 109.5 . . ?
H10A C10 H10B 108.1 . . ?
C12 C11 C10 115.1(5) . . ?
C12 C11 H11A 108.5 . . ?
C10 C11 H11A 108.5 . . ?
C12 C11 H11B 108.5 . . ?
C10 C11 H11B 108.5 . . ?
H11A C11 H11B 107.5 . . ?
O3 C12 N3 122.9(5) . . ?
O3 C12 C11 119.1(5) . . ?
N3 C12 C11 118.0(5) . . ?
N3 C13 C14 104.2(5) . . ?
N3 C13 H13A 110.9 . . ?
C14 C13 H13A 110.9 . . ?
N3 C13 H13B 110.9 . . ?
C14 C13 H13B 110.9 . . ?
H13A C13 H13B 108.9 . . ?
C13 C14 C15 104.7(5) . . ?
C13 C14 H14A 110.8 . . ?
C15 C14 H14A 110.8 . . ?
C13 C14 H14B 110.8 . . ?
C15 C14 H14B 110.8 . . ?
H14A C14 H14B 108.9 . . ?
C16 C15 C14 103.7(5) . . ?
C16 C15 H15A 111.0 . . ?
C14 C15 H15A 111.0 . . ?
C16 C15 H15B 111.0 . . ?
C14 C15 H15B 111.0 . . ?
H15A C15 H15B 109.0 . . ?
N3 C16 C15 103.0(5) . . ?
N3 C16 C9 111.2(4) . . ?
C15 C16 C9 119.8(5) . . ?
N3 C16 H16A 107.4 . . ?
C15 C16 H16A 107.4 . . ?
C9 C16 H16A 107.4 . . ?
C8 C17 H17A 109.5 . . ?
C8 C17 H17B 109.5 . . ?
H17A C17 H17B 109.5 . . ?
C8 C17 H17C 109.5 . . ?
H17A C17 H17C 109.5 . . ?
H17B C17 H17C 109.5 . . ?

loop_
_geom_bond_atom_site_label_1
_geom_bond_atom_site_label_2
_geom_bond_distance
_geom_bond_site_symmetry_2
_geom_bond_publ_flag
S O1 1.434(4) . ?
S O2 1.436(4) . ?
S N1 1.637(5) . ?
S C1 1.756(6) . ?
O3 C12 1.253(7) . ?
N1 N2 1.422(6) . ?
N1 H1A 0.83(6) . ?
N2 C8 1.281(8) . ?
N3 C12 1.326(7) . ?
N3 C13 1.460(7) . ?
N3 C16 1.480(7) . ?
C1 C6 1.384(8) . ?
C1 C2 1.384(7) . ?
C2 C3 1.398(9) . ?
C2 H2C 0.9500 . ?
C3 C4 1.393(8) . ?
C3 H3A 0.9500 . ?
C4 C5 1.383(8) . ?
C4 C7 1.515(8) . ?
C5 C6 1.383(9) . ?
C5 H5A 0.9500 . ?
C6 H6A 0.9500 . ?
C7 H7A 0.9800 . ?
C7 H7B 0.9800 . ?
C7 H7C 0.9800 . ?
C8 C17 1.493(9) . ?
C8 C9 1.528(8) . ?
C9 C10 1.506(9) . ?
C9 C16 1.524(7) . ?
C9 H9A 1.0000 . ?
C10 C11 1.539(8) . ?
C10 H10A 0.9900 . ?
C10 H10B 0.9900 . ?
C11 C12 1.521(8) . ?
C11 H11A 0.9900 . ?
C11 H11B 0.9900 . ?
C13 C14 1.532(9) . ?
C13 H13A 0.9900 . ?
C13 H13B 0.9900 . ?
C14 C15 1.535(8) . ?
C14 H14A 0.9900 . ?
C14 H14B 0.9900 . ?
C15 C16 1.486(9) . ?
C15 H15A 0.9900 . ?
C15 H15B 0.9900 . ?
C16 H16A 1.0000 . ?
C17 H17A 0.9800 . ?
C17 H17B 0.9800 . ?
C17 H17C 0.9800 . ?
